data_2016103
loop_
_publ_author_name
'Dong-Qing Li'
'Jian Zhou'
'Xing Liu'

_publ_section_title
;
 The one-dimensional chain polymer of aqua(tyrosinato)zinc(II)
;
_journal_coeditor_code SF3044
_journal_issue 8
_journal_name_full 'Acta Crystallographica Section C'
_journal_page_first m371
_journal_page_last m373
_journal_paper_doi 10.1107/S010827010703185X
_journal_volume 63
_journal_year 2007
_chemical_formula_iupac '[Zn (C9 H7 N O3) (H2 O)]'
_chemical_formula_moiety 'C9 H9 N O4 Zn'
_chemical_formula_sum 'C9 H9 N O4 Zn'
_chemical_formula_weight 260.54
_chemical_name_systematic
;
catena-poly[[aquazinc(II)]-\m~3~-tyrosinato]
;
_space_group_IT_number 2
_symmetry_cell_setting triclinic
_symmetry_space_group_name_Hall '-P 1'
_symmetry_space_group_name_H-M 'P -1'
_atom_sites_solution_hydrogens geom
_atom_sites_solution_primary direct
_atom_sites_solution_secondary difmap
_audit_creation_method SHELXL-97
_cell_angle_alpha 65.336(3)
_cell_angle_beta 75.334(3)
_cell_angle_gamma 78.440(3)
_cell_formula_units_Z 2
_cell_length_a 5.8633(12)
_cell_length_b 9.681(2)
_cell_length_c 9.772(2)
_cell_measurement_temperature 273(2)
_cell_measurement_theta_max 25.99
_cell_measurement_theta_min 2.33
_cell_volume 484.82(17)
_computing_cell_refinement CrystalClear
_computing_data_collection 'CrystalClear (Molecular Structure Corporation & Rigaku, 2001)'
_computing_data_reduction 'CrystalStructure (Rigaku/MSC, 2004)'
_computing_molecular_graphics 'ORTEPII (Johnson, 1976)'
_computing_publication_material SHELXL97
_computing_structure_refinement 'SHELXL97 (Sheldrick, 1997)'
_computing_structure_solution 'SHELXS97 (Sheldrick, 1997)'
_diffrn_ambient_temperature 273(2)
_diffrn_detector_area_resol_mean 7.31
_diffrn_measured_fraction_theta_full 0.967
_diffrn_measured_fraction_theta_max 0.967
_diffrn_measurement_device_type 'Rigaku Mercury'
_diffrn_measurement_method \w
_diffrn_radiation_monochromator graphite
_diffrn_radiation_source 'fine-focus sealed tube'
_diffrn_radiation_type MoK\a
_diffrn_radiation_wavelength 0.71073
_diffrn_reflns_av_R_equivalents 0.0198
_diffrn_reflns_av_sigmaI/netI 0.0366
_diffrn_reflns_limit_h_max 7
_diffrn_reflns_limit_h_min -7
_diffrn_reflns_limit_k_max 11
_diffrn_reflns_limit_k_min -11
_diffrn_reflns_limit_l_max 12
_diffrn_reflns_limit_l_min -12
_diffrn_reflns_number 3474
_diffrn_reflns_theta_full 25.99
_diffrn_reflns_theta_max 25.99
_diffrn_reflns_theta_min 2.33
_exptl_absorpt_coefficient_mu 2.524
_exptl_absorpt_correction_T_max 0.8633
_exptl_absorpt_correction_T_min 0.7189
_exptl_absorpt_correction_type multi-scan
_exptl_absorpt_process_details '(Jacobson, 1998)'
_exptl_crystal_colour yellow
_exptl_crystal_density_diffrn 1.785
_exptl_crystal_density_method 'not measured'
_exptl_crystal_description block
_exptl_crystal_F_000 264
_exptl_crystal_size_max 0.14
_exptl_crystal_size_mid 0.10
_exptl_crystal_size_min 0.06
_refine_diff_density_max 0.605
_refine_diff_density_min -0.508
_refine_ls_extinction_method none
_refine_ls_goodness_of_fit_ref 1.061
_refine_ls_hydrogen_treatment mixed
_refine_ls_matrix_type full
_refine_ls_number_parameters 144
_refine_ls_number_reflns 1841
_refine_ls_number_restraints 2
_refine_ls_restrained_S_all 1.062
_refine_ls_R_factor_all 0.0499
_refine_ls_R_factor_gt 0.0438
_refine_ls_shift/su_max 0.070
_refine_ls_shift/su_mean 0.002
_refine_ls_structure_factor_coef Fsqd
_refine_ls_weighting_details 'calc w=1/[\s^2^(Fo^2^)+(0.0592P)^2^+0.6760P] where P=(Fo^2^+2Fc^2^)/3'
_refine_ls_weighting_scheme calc
_refine_ls_wR_factor_gt 0.1057
_refine_ls_wR_factor_ref 0.1089
_reflns_number_gt 1645
_reflns_number_total 1841
_reflns_threshold_expression >2\s(I)
_cod_data_source_file sf3044.cif
_cod_data_source_block I
_cod_original_cell_volume 484.81(17)
_cod_database_code 2016103
_cod_database_fobs_code 2016103

loop_
_symmetry_equiv_pos_as_xyz
'x, y, z'
'-x, -y, -z'

loop_
_atom_site_type_symbol
_atom_site_label
_atom_site_fract_x
_atom_site_fract_y
_atom_site_fract_z
_atom_site_U_iso_or_equiv
_atom_site_adp_type
_atom_site_calc_flag
_atom_site_refinement_flags
_atom_site_occupancy
N N1 0.7359(7) 0.2206(5) 0.2087(5) 0.0400(9) Uani d . 1
H H1B 0.6048 0.2862 0.1883 0.048 Uiso calc R 1
H H1A 0.6922 0.1362 0.2908 0.048 Uiso calc R 1
Zn Zn1 0.10104(8) -0.16052(5) 0.98560(5) 0.02613(18) Uani d . 1
O O1 0.1409(5) 0.0629(3) 0.8754(3) 0.0317(7) Uani d . 1
O O1W 0.3249(7) -0.3060(5) 1.1269(5) 0.0491(9) Uani d D 1
H H1W2 0.469(6) -0.292(10) 1.088(9) 0.12(3) Uiso d D 1
H H1W1 0.296(13) -0.399(3) 1.158(8) 0.09(2) Uiso d D 1
O O2 1.1516(5) 0.2756(4) 0.0164(4) 0.0344(7) Uani d . 1
O O3 1.2600(6) 0.3971(4) 0.1327(4) 0.0464(9) Uani d . 1
C C1 0.3115(7) 0.1270(5) 0.7566(5) 0.0274(9) Uani d . 1
C C2 0.2607(8) 0.2616(5) 0.6356(5) 0.0383(10) Uani d . 1
H H2 0.1059 0.3087 0.6380 0.046 Uiso calc R 1
C C3 0.4338(10) 0.3268(6) 0.5120(5) 0.0457(12) Uani d . 1
H H3 0.3926 0.4169 0.4328 0.055 Uiso calc R 1
C C4 0.6654(9) 0.2635(6) 0.5017(5) 0.0436(12) Uani d . 1
C C5 0.7176(8) 0.1297(6) 0.6229(6) 0.0447(12) Uani d . 1
H H5 0.8733 0.0840 0.6201 0.054 Uiso calc R 1
C C6 0.5454(8) 0.0622(5) 0.7478(6) 0.0374(10) Uani d . 1
H H6 0.5870 -0.0279 0.8269 0.045 Uiso calc R 1
C C7 0.8563(12) 0.3332(9) 0.3650(7) 0.075(2) Uani d . 1
H H7 0.9452 0.4037 0.3631 0.091 Uiso calc R 1
C C8 0.8947(11) 0.2886(10) 0.2421(8) 0.089(3) Uani d . 1
C C9 1.1178(7) 0.3254(5) 0.1217(5) 0.0310(9) Uani d . 1

loop_
_atom_site_aniso_label
_atom_site_aniso_U_11
_atom_site_aniso_U_22
_atom_site_aniso_U_33
_atom_site_aniso_U_12
_atom_site_aniso_U_13
_atom_site_aniso_U_23
N1 0.030(2) 0.056(3) 0.043(2) -0.0176(18) 0.0080(17) -0.030(2)
Zn1 0.0231(3) 0.0286(3) 0.0269(3) -0.00491(18) 0.00178(19) -0.0137(2)
O1 0.0320(16) 0.0268(15) 0.0299(16) -0.0078(12) 0.0120(13) -0.0130(13)
O1W 0.038(2) 0.050(2) 0.055(2) -0.0049(17) -0.0040(18) -0.0190(19)
O2 0.0234(14) 0.0477(18) 0.0370(17) -0.0099(13) 0.0062(13) -0.0253(15)
O3 0.0335(18) 0.063(2) 0.056(2) -0.0206(16) 0.0110(16) -0.0400(19)
C1 0.026(2) 0.030(2) 0.029(2) -0.0093(17) 0.0047(17) -0.0162(18)
C2 0.035(2) 0.041(3) 0.034(2) -0.006(2) -0.002(2) -0.011(2)
C3 0.054(3) 0.051(3) 0.025(2) -0.023(2) -0.001(2) -0.003(2)
C4 0.047(3) 0.066(3) 0.028(2) -0.032(3) 0.010(2) -0.026(2)
C5 0.025(2) 0.063(3) 0.054(3) -0.012(2) 0.009(2) -0.036(3)
C6 0.034(2) 0.035(2) 0.037(3) -0.0042(19) 0.000(2) -0.013(2)
C7 0.083(4) 0.123(6) 0.047(3) -0.080(4) 0.042(3) -0.058(4)
C8 0.059(4) 0.185(8) 0.072(4) -0.087(5) 0.047(3) -0.100(5)
C9 0.025(2) 0.036(2) 0.034(2) -0.0082(18) 0.0033(18) -0.018(2)

loop_
_atom_type_symbol
_atom_type_description
_atom_type_scat_dispersion_real
_atom_type_scat_dispersion_imag
_atom_type_scat_source
C C 0.0033 0.0016 'International Tables Vol C Tables 4.2.6.8 and 6.1.1.4'
H H 0.0000 0.0000 'International Tables Vol C Tables 4.2.6.8 and 6.1.1.4'
N N 0.0061 0.0033 'International Tables Vol C Tables 4.2.6.8 and 6.1.1.4'
O O 0.0106 0.0060 'International Tables Vol C Tables 4.2.6.8 and 6.1.1.4'
Zn Zn 0.2839 1.4301 'International Tables Vol C Tables 4.2.6.8 and 6.1.1.4'

loop_
_geom_angle_atom_site_label_1
_geom_angle_atom_site_label_2
_geom_angle_atom_site_label_3
_geom_angle_site_symmetry_1
_geom_angle_site_symmetry_3
_geom_angle
_geom_angle_publ_flag
C8 N1 Zn1 . 2_656 110.5(3) ?
C8 N1 H1B . . 109.5 ?
Zn1 N1 H1B 2_656 . 109.5 ?
C8 N1 H1A . . 109.5 ?
Zn1 N1 H1A 2_656 . 109.5 ?
H1B N1 H1A . . 108.1 ?
O1 Zn1 O2 . 2_656 128.61(13) yes
O1 Zn1 O1W . . 121.18(15) yes
O2 Zn1 O1W 2_656 . 110.19(15) yes
O1 Zn1 O1 . 2_557 76.84(12) yes
O2 Zn1 O1 2_656 2_557 91.12(12) yes
O1W Zn1 O1 . 2_557 103.19(14) yes
O1 Zn1 N1 . 2_656 95.71(14) yes
O2 Zn1 N1 2_656 2_656 79.16(13) yes
O1W Zn1 N1 . 2_656 96.35(16) yes
O1 Zn1 N1 2_557 2_656 160.22(15) yes
C1 O1 Zn1 . . 127.1(2) ?
C1 O1 Zn1 . 2_557 128.8(2) ?
Zn1 O1 Zn1 . 2_557 103.16(12) ?
Zn1 O1W H1W2 . . 113(6) ?
Zn1 O1W H1W1 . . 111(5) ?
H1W2 O1W H1W1 . . 114(7) ?
C9 O2 Zn1 . 2_656 118.6(3) ?
O1 C1 C2 . . 121.1(4) ?
O1 C1 C6 . . 122.0(4) ?
C2 C1 C6 . . 116.9(4) ?
C3 C2 C1 . . 121.5(5) ?
C3 C2 H2 . . 119.2 ?
C1 C2 H2 . . 119.2 ?
C4 C3 C2 . . 122.1(5) ?
C4 C3 H3 . . 119.0 ?
C2 C3 H3 . . 119.0 ?
C3 C4 C5 . . 116.7(4) ?
C3 C4 C7 . . 122.4(6) ?
C5 C4 C7 . . 120.9(5) ?
C6 C5 C4 . . 122.0(5) ?
C6 C5 H5 . . 119.0 ?
C4 C5 H5 . . 119.0 ?
C5 C6 C1 . . 120.8(5) ?
C5 C6 H6 . . 119.6 ?
C1 C6 H6 . . 119.6 ?
C8 C7 C4 . . 117.9(5) ?
C8 C7 H7 . . 121.1 ?
C4 C7 H7 . . 121.1 ?
C7 C8 N1 . . 126.7(5) ?
C7 C8 C9 . . 119.2(4) ?
N1 C8 C9 . . 114.0(4) ?
O3 C9 O2 . . 123.6(4) ?
O3 C9 C8 . . 119.4(4) ?
O2 C9 C8 . . 117.0(4) ?

loop_
_geom_bond_atom_site_label_1
_geom_bond_atom_site_label_2
_geom_bond_site_symmetry_2
_geom_bond_distance
_geom_bond_publ_flag
N1 C8 . 1.409(6) ?
N1 Zn1 2_656 2.154(4) ?
N1 H1B . 0.9000 ?
N1 H1A . 0.9000 ?
Zn1 O1 . 2.006(3) yes
Zn1 O2 2_656 2.032(3) yes
Zn1 O1W . 2.041(4) yes
Zn1 O1 2_557 2.075(3) yes
Zn1 N1 2_656 2.154(4) yes
O1 C1 . 1.339(5) ?
O1 Zn1 2_557 2.075(3) ?
O1W H1W2 . 0.85(5) ?
O1W H1W1 . 0.86(5) ?
O2 C9 . 1.267(5) ?
O2 Zn1 2_656 2.032(3) ?
O3 C9 . 1.236(5) ?
C1 C2 . 1.386(6) ?
C1 C6 . 1.387(6) ?
C2 C3 . 1.374(7) ?
C2 H2 . 0.9300 ?
C3 C4 . 1.370(8) ?
C3 H3 . 0.9300 ?
C4 C5 . 1.385(8) ?
C4 C7 . 1.512(7) ?
C5 C6 . 1.383(7) ?
C5 H5 . 0.9300 ?
C6 H6 . 0.9300 ?
C7 C8 . 1.392(7) ?
C7 H7 . 0.9300 ?
C8 C9 . 1.510(6) ?

loop_
_geom_hbond_atom_site_label_D
_geom_hbond_atom_site_label_H
_geom_hbond_atom_site_label_A
_geom_hbond_site_symmetry_A
_geom_hbond_distance_DH
_geom_hbond_distance_HA
_geom_hbond_distance_DA
_geom_hbond_angle_DHA
_geom_hbond_publ_flag
N1 H1B O3 1_455 0.90 2.18 3.056(6) 165 yes
O1W H1W1 O3 1_446 0.86(5) 2.15(5) 2.950(6) 156(6) yes
O1W H1W2 O2 2_756 0.85(5) 2.21(5) 3.051(6) 175(9) yes

loop_
_geom_torsion_atom_site_label_1
_geom_torsion_atom_site_label_2
_geom_torsion_atom_site_label_3
_geom_torsion_atom_site_label_4
_geom_torsion_site_symmetry_1
_geom_torsion_site_symmetry_4
_geom_torsion
O2 Zn1 O1 C1 2_656 . -109.6(3)
O1W Zn1 O1 C1 . . 72.1(4)
O1 Zn1 O1 C1 2_557 . 169.7(4)
N1 Zn1 O1 C1 2_656 . -28.9(3)
O2 Zn1 O1 Zn1 2_656 2_557 80.73(17)
O1W Zn1 O1 Zn1 . 2_557 -97.61(17)
O1 Zn1 O1 Zn1 2_557 2_557 0.0
N1 Zn1 O1 Zn1 2_656 2_557 161.41(15)
Zn1 O1 C1 C2 . . 139.5(4)
Zn1 O1 C1 C2 2_557 . -53.4(5)
Zn1 O1 C1 C6 . . -39.9(5)
Zn1 O1 C1 C6 2_557 . 127.2(4)
O1 C1 C2 C3 . . -178.9(4)
C6 C1 C2 C3 . . 0.5(7)
C1 C2 C3 C4 . . -0.3(8)
C2 C3 C4 C5 . . -0.2(7)
C2 C3 C4 C7 . . 179.0(5)
C3 C4 C5 C6 . . 0.5(7)
C7 C4 C5 C6 . . -178.8(4)
C4 C5 C6 C1 . . -0.2(7)
O1 C1 C6 C5 . . 179.2(4)
C2 C1 C6 C5 . . -0.3(7)
C3 C4 C7 C8 . . -89.0(9)
C5 C4 C7 C8 . . 90.3(8)
C4 C7 C8 N1 . . 19.8(14)
C4 C7 C8 C9 . . -165.6(7)
Zn1 N1 C8 C7 2_656 . -175.7(8)
Zn1 N1 C8 C9 2_656 . 9.4(8)
Zn1 O2 C9 O3 2_656 . -179.8(4)
Zn1 O2 C9 C8 2_656 . 2.6(6)
C7 C8 C9 O3 . . -1.4(11)
N1 C8 C9 O3 . . 173.8(6)
C7 C8 C9 O2 . . 176.3(7)
N1 C8 C9 O2 . . -8.4(9)
